data_4514479
loop_
_publ_author_name
'Chen, Chia-Hsun'
'Ting, Hao-Chun'
'Li, Ya-Ze'
'Lo, Yuan-Chih'
'Sher, Pin-Hao'
'Wang, Juen-Kai'
'Chiu, Tien-Lung'
'Lin, Chi-Feng'
'Hsu, I-Sheng'
'Lee, Jiun-Haw'
'Liu, Shun-Wei'
'Wong, Ken-Tsung'

_publ_section_title
;
 New D-A-A-Configured Small-Molecule Donors for High-Efficiency
 Vacuum-Processed Organic Photovoltaics under Ambient Light.
;
_journal_issue 8
_journal_name_full 'ACS applied materials &amp; interfaces'
_journal_page_first 8337
_journal_page_last 8349
_journal_paper_doi 10.1021/acsami.8b20415
_journal_volume 11
_journal_year 2019
_chemical_formula_sum 'C27 H20 N4 O'
_chemical_formula_weight 416.47
_space_group_IT_number 14
_space_group_name_Hall '-P 2ybc'
_space_group_name_H-M_alt 'P 1 21/c 1'
_symmetry_cell_setting monoclinic
_symmetry_space_group_name_Hall '-P 2ybc'
_symmetry_space_group_name_H-M 'P 1 21/c 1'
_atom_sites_solution_hydrogens geom
_atom_sites_solution_primary direct
_atom_sites_solution_secondary difmap
_audit_creation_method SHELXL-97
_cell_angle_alpha 90.00
_cell_angle_beta 90.495(13)
_cell_angle_gamma 90.00
_cell_formula_units_Z 8
_cell_length_a 11.1382(16)
_cell_length_b 17.768(3)
_cell_length_c 21.868(3)
_cell_measurement_reflns_used 2191
_cell_measurement_temperature 150(2)
_cell_measurement_theta_max 24.0620
_cell_measurement_theta_min 3.4850
_cell_volume 4327.6(11)
_computing_cell_refinement
; 
CrysAlis CCD, Oxford Diffraction Ltd., 
Version 1.171.32.15 (release 10-01-2008 CrysAlis171 .NET) 
(compiled Jan 10 2008,16:37:18) 
;
_computing_data_collection
; 
CrysAlis CCD, Oxford Diffraction Ltd., 
Version 1.171.32.15 (release 10-01-2008 CrysAlis171 .NET) 
(compiled Jan 10 2008,16:37:18) 
;
_computing_data_reduction
; 
CrysAlis CCD, Oxford Diffraction Ltd., 
Version 1.171.32.15 (release 10-01-2008 CrysAlis171 .NET) 
(compiled Jan 10 2008,16:37:18) 
;
_computing_molecular_graphics SHELXTL
_computing_publication_material SHELXTL
_computing_structure_refinement 'SHELXL-97 (Sheldrick, 1997)'
_computing_structure_solution 'SHELXS-97 (Sheldrick, 1990)'
_diffrn_ambient_temperature 150(2)
_diffrn_measured_fraction_theta_full 0.991
_diffrn_measured_fraction_theta_max 0.991
_diffrn_measurement_device_type 'Oxford Diffraction Gemini A'
_diffrn_measurement_method CCD
_diffrn_radiation_monochromator graphite
_diffrn_radiation_source 'fine-focus sealed tube'
_diffrn_radiation_type MoK\a
_diffrn_radiation_wavelength 0.71073
_diffrn_reflns_av_R_equivalents 0.0831
_diffrn_reflns_av_sigmaI/netI 0.1332
_diffrn_reflns_limit_h_max 13
_diffrn_reflns_limit_h_min -8
_diffrn_reflns_limit_k_max 21
_diffrn_reflns_limit_k_min -20
_diffrn_reflns_limit_l_max 26
_diffrn_reflns_limit_l_min -24
_diffrn_reflns_number 15153
_diffrn_reflns_theta_full 25.00
_diffrn_reflns_theta_max 25.00
_diffrn_reflns_theta_min 2.84
_exptl_absorpt_coefficient_mu 0.080
_exptl_absorpt_correction_type none
_exptl_crystal_density_diffrn 1.278
_exptl_crystal_density_method 'not measured'
_exptl_crystal_description column
_exptl_crystal_F_000 1744
_exptl_crystal_size_max 0.25
_exptl_crystal_size_mid 0.20
_exptl_crystal_size_min 0.15
_refine_diff_density_max 0.351
_refine_diff_density_min -0.299
_refine_diff_density_rms 0.058
_refine_ls_extinction_method none
_refine_ls_goodness_of_fit_ref 1.003
_refine_ls_hydrogen_treatment mixed
_refine_ls_matrix_type full
_refine_ls_number_parameters 577
_refine_ls_number_reflns 7540
_refine_ls_number_restraints 0
_refine_ls_restrained_S_all 1.003
_refine_ls_R_factor_all 0.1487
_refine_ls_R_factor_gt 0.0724
_refine_ls_shift/su_max 0.001
_refine_ls_shift/su_mean 0.000
_refine_ls_structure_factor_coef Fsqd
_refine_ls_weighting_details 'calc w=1/[\s^2^(Fo^2^)+(0.0624P)^2^+0.0000P] where P=(Fo^2^+2Fc^2^)/3'
_refine_ls_weighting_scheme calc
_refine_ls_wR_factor_gt 0.1492
_refine_ls_wR_factor_ref 0.1935
_reflns_number_gt 3953
_reflns_number_total 7540
_reflns_threshold_expression >2sigma(I)
_cod_data_source_file am8b20415_si_002.cif
_cod_data_source_block ic16637
_cod_depositor_comments
;
The following automatic conversions were performed:

'_symmetry_cell_setting' value 'Monoclinic' changed to 'monoclinic'
according to
/home/data/users/saulius/crontab/automatic-downloads/current/ACS/lib/dictionaries/cif_core.dic
dictionary named 'cif_core.dic' version 2.4.2 from 2011-04-26.

Automatic conversion script
Id: cif_fix_values 4973 2017-02-22 13:04:09Z antanas 
;
_cod_original_sg_symbol_H-M P2(1)/c
_cod_database_code 4514479

loop_
_symmetry_equiv_pos_as_xyz
'x, y, z'
'-x, y+1/2, -z+1/2'
'-x, -y, -z'
'x, -y-1/2, z-1/2'

loop_
_atom_site_label
_atom_site_type_symbol
_atom_site_fract_x
_atom_site_fract_y
_atom_site_fract_z
_atom_site_U_iso_or_equiv
_atom_site_adp_type
_atom_site_occupancy
_atom_site_symmetry_multiplicity
_atom_site_calc_flag
_atom_site_refinement_flags
O1 O 0.3779(3) 0.60838(19) 0.55454(13) 0.0645(9) Uani 1 1 d .
N1 N 0.4560(3) 0.38509(17) 0.23714(13) 0.0323(8) Uani 1 1 d .
N2 N 0.4003(3) 0.5759(2) 0.49844(15) 0.0488(10) Uani 1 1 d .
N3 N 0.4409(3) 0.6749(2) 0.56276(16) 0.0545(10) Uani 1 1 d .
N4 N 0.6281(4) 0.8521(2) 0.56778(17) 0.0674(12) Uani 1 1 d .
C1 C 0.4748(3) 0.43879(19) 0.28257(16) 0.0287(9) Uani 1 1 d .
C2 C 0.3907(3) 0.4524(2) 0.32805(16) 0.0312(9) Uani 1 1 d .
H2A H 0.3198 0.4228 0.3294 0.037 Uiso 1 1 calc R
C3 C 0.4082(3) 0.5077(2) 0.37087(16) 0.0319(9) Uani 1 1 d .
H3A H 0.3491 0.5158 0.4012 0.038 Uiso 1 1 calc R
C4 C 0.5121(3) 0.55264(19) 0.37068(16) 0.0285(9) Uani 1 1 d .
C5 C 0.5978(3) 0.5364(2) 0.32692(16) 0.0326(9) Uani 1 1 d .
H5A H 0.6702 0.5646 0.3268 0.039 Uiso 1 1 calc R
C6 C 0.5817(3) 0.4808(2) 0.28374(16) 0.0339(9) Uani 1 1 d .
H6A H 0.6427 0.4709 0.2548 0.041 Uiso 1 1 calc R
C7 C 0.4760(3) 0.6216(2) 0.47163(16) 0.0336(9) Uani 1 1 d .
C8 C 0.5309(3) 0.6162(2) 0.41269(15) 0.0287(9) Uani 1 1 d .
C9 C 0.6039(3) 0.6757(2) 0.39831(16) 0.0334(9) Uani 1 1 d .
H9A H 0.6401 0.6764 0.3591 0.040 Uiso 1 1 calc R
C10 C 0.6284(4) 0.7363(2) 0.43875(17) 0.0384(10) Uani 1 1 d .
H10A H 0.6807 0.7752 0.4255 0.046 Uiso 1 1 calc R
C11 C 0.5809(4) 0.7414(2) 0.49530(17) 0.0352(10) Uani 1 1 d .
C12 C 0.5007(4) 0.6829(2) 0.51200(16) 0.0366(10) Uani 1 1 d .
C13 C 0.6066(4) 0.8029(2) 0.53544(19) 0.0466(11) Uani 1 1 d .
C14 C 0.3676(3) 0.3268(2) 0.24320(15) 0.0286(9) Uani 1 1 d .
C15 C 0.3763(3) 0.2724(2) 0.28756(17) 0.0340(9) Uani 1 1 d .
H15A H 0.4372 0.2761 0.3181 0.041 Uiso 1 1 calc R
C16 C 0.2972(3) 0.2122(2) 0.28818(17) 0.0334(9) Uani 1 1 d .
H16A H 0.3041 0.1747 0.3190 0.040 Uiso 1 1 calc R
C17 C 0.2076(3) 0.2067(2) 0.24364(16) 0.0291(9) Uani 1 1 d .
C18 C 0.1973(3) 0.2626(2) 0.20082(16) 0.0306(9) Uani 1 1 d .
H18A H 0.1348 0.2600 0.1710 0.037 Uiso 1 1 calc R
C19 C 0.2760(3) 0.32281(19) 0.20008(16) 0.0287(9) Uani 1 1 d .
H19A H 0.2673 0.3612 0.1701 0.034 Uiso 1 1 calc R
C20 C 0.1212(4) 0.1411(2) 0.24359(19) 0.0427(11) Uani 1 1 d .
H20A H 0.0650 0.1460 0.2091 0.064 Uiso 1 1 calc R
H20B H 0.0763 0.1408 0.2819 0.064 Uiso 1 1 calc R
H20C H 0.1661 0.0939 0.2397 0.064 Uiso 1 1 calc R
C21 C 0.5164(3) 0.3879(2) 0.18005(16) 0.0293(9) Uani 1 1 d .
C22 C 0.5756(3) 0.3252(2) 0.15889(17) 0.0312(9) Uani 1 1 d .
H22A H 0.5803 0.2813 0.1837 0.037 Uiso 1 1 calc R
C23 C 0.6281(3) 0.3254(2) 0.10218(17) 0.0348(9) Uani 1 1 d .
H23A H 0.6687 0.2816 0.0886 0.042 Uiso 1 1 calc R
C24 C 0.6233(3) 0.3879(2) 0.06430(17) 0.0330(9) Uani 1 1 d .
C25 C 0.5663(3) 0.4513(2) 0.08694(18) 0.0392(10) Uani 1 1 d .
H25A H 0.5640 0.4956 0.0627 0.047 Uiso 1 1 calc R
C26 C 0.5128(4) 0.4519(2) 0.14365(18) 0.0400(10) Uani 1 1 d .
H26A H 0.4735 0.4960 0.1577 0.048 Uiso 1 1 calc R
C27 C 0.6780(4) 0.3880(2) 0.00233(18) 0.0481(11) Uani 1 1 d .
H27A H 0.7141 0.3387 -0.0057 0.072 Uiso 1 1 calc R
H27B H 0.7401 0.4270 0.0004 0.072 Uiso 1 1 calc R
H27C H 0.6158 0.3984 -0.0285 0.072 Uiso 1 1 calc R
O2 O 0.1712(3) 1.07244(16) 0.55572(12) 0.0463(7) Uani 1 1 d .
N5 N 0.0542(3) 0.88516(17) 0.22808(13) 0.0314(8) Uani 1 1 d .
N6 N 0.1380(3) 1.04551(18) 0.49908(14) 0.0391(8) Uani 1 1 d .
N7 N 0.1192(3) 1.14157(19) 0.56860(14) 0.0446(9) Uani 1 1 d .
N8 N -0.0414(4) 1.3250(2) 0.58759(18) 0.0672(12) Uani 1 1 d .
C28 C 0.0408(3) 0.9337(2) 0.27692(16) 0.0291(9) Uani 1 1 d .
C29 C 0.1275(3) 0.9412(2) 0.32243(16) 0.0318(9) Uani 1 1 d .
H29A H 0.1967 0.9100 0.3216 0.038 Uiso 1 1 calc R
C30 C 0.1150(3) 0.9928(2) 0.36874(16) 0.0340(9) Uani 1 1 d .
H30A H 0.1765 0.9968 0.3990 0.041 Uiso 1 1 calc R
C31 C 0.0142(3) 1.0396(2) 0.37262(16) 0.0286(9) Uani 1 1 d .
C32 C -0.0752(3) 1.0291(2) 0.32820(16) 0.0299(9) Uani 1 1 d .
H32A H -0.1462 1.0586 0.3301 0.036 Uiso 1 1 calc R
C33 C -0.0636(3) 0.9776(2) 0.28218(16) 0.0304(9) Uani 1 1 d .
H33A H -0.1271 0.9714 0.2533 0.037 Uiso 1 1 calc R
C34 C 0.0663(3) 1.0975(2) 0.47659(16) 0.0319(9) Uani 1 1 d .
C35 C 0.0050(3) 1.0997(2) 0.41785(16) 0.0316(9) Uani 1 1 d .
C36 C -0.0622(3) 1.1629(2) 0.40845(17) 0.0346(9) Uani 1 1 d .
H36A H -0.1032 1.1677 0.3704 0.042 Uiso 1 1 calc R
C37 C -0.0750(4) 1.2218(2) 0.45160(17) 0.0388(10) Uani 1 1 d .
H37A H -0.1240 1.2638 0.4413 0.047 Uiso 1 1 calc R
C38 C -0.0194(4) 1.2203(2) 0.50739(17) 0.0380(10) Uani 1 1 d .
C39 C 0.0544(4) 1.1565(2) 0.51947(16) 0.0352(10) Uani 1 1 d .
C40 C -0.0315(4) 1.2789(2) 0.5514(2) 0.0482(11) Uani 1 1 d .
C41 C 0.1359(3) 0.8232(2) 0.22957(16) 0.0281(9) Uani 1 1 d .
C42 C 0.1292(3) 0.7691(2) 0.27606(16) 0.0338(9) Uani 1 1 d .
H42A H 0.0732 0.7751 0.3082 0.041 Uiso 1 1 calc R
C43 C 0.2043(3) 0.7068(2) 0.27510(17) 0.0333(9) Uani 1 1 d .
H43A H 0.1990 0.6705 0.3069 0.040 Uiso 1 1 calc R
C44 C 0.2865(3) 0.6962(2) 0.22903(17) 0.0307(9) Uani 1 1 d .
C45 C 0.2922(3) 0.7514(2) 0.18361(17) 0.0342(9) Uani 1 1 d .
H45A H 0.3485 0.7458 0.1515 0.041 Uiso 1 1 calc R
C46 C 0.2180(3) 0.8142(2) 0.18409(16) 0.0320(9) Uani 1 1 d .
H46A H 0.2244 0.8510 0.1528 0.038 Uiso 1 1 calc R
C47 C 0.3689(4) 0.6294(2) 0.22779(19) 0.0478(11) Uani 1 1 d .
H47A H 0.3528 0.5971 0.2631 0.072 Uiso 1 1 calc R
H47B H 0.4524 0.6466 0.2294 0.072 Uiso 1 1 calc R
H47C H 0.3551 0.6009 0.1900 0.072 Uiso 1 1 calc R
C48 C -0.0110(3) 0.8967(2) 0.17176(16) 0.0290(9) Uani 1 1 d .
C49 C -0.0776(3) 0.8393(2) 0.14650(16) 0.0311(9) Uani 1 1 d .
H49A H -0.0827 0.7922 0.1668 0.037 Uiso 1 1 calc R
C50 C -0.1369(3) 0.8502(2) 0.09156(17) 0.0335(9) Uani 1 1 d .
H50A H -0.1836 0.8102 0.0750 0.040 Uiso 1 1 calc R
C51 C -0.1306(3) 0.9176(2) 0.05969(16) 0.0328(9) Uani 1 1 d .
C52 C -0.0654(4) 0.9747(2) 0.08638(17) 0.0396(10) Uani 1 1 d .
H52A H -0.0621 1.0222 0.0666 0.047 Uiso 1 1 calc R
C53 C -0.0048(4) 0.9650(2) 0.14107(17) 0.0403(10) Uani 1 1 d .
H53A H 0.0412 1.0052 0.1578 0.048 Uiso 1 1 calc R
C54 C -0.1949(4) 0.9284(3) -0.00028(17) 0.0456(11) Uani 1 1 d .
H54A H -0.1801 0.9794 -0.0154 0.068 Uiso 1 1 calc R
H54B H -0.2813 0.9212 0.0055 0.068 Uiso 1 1 calc R
H54C H -0.1654 0.8917 -0.0300 0.068 Uiso 1 1 calc R

loop_
_atom_site_aniso_label
_atom_site_aniso_U_11
_atom_site_aniso_U_22
_atom_site_aniso_U_33
_atom_site_aniso_U_23
_atom_site_aniso_U_13
_atom_site_aniso_U_12
O1 0.082(2) 0.066(2) 0.0465(19) -0.0148(17) 0.0291(16) -0.0207(19)
N1 0.0352(19) 0.0327(18) 0.0292(18) -0.0061(15) 0.0073(14) -0.0095(15)
N2 0.064(3) 0.044(2) 0.038(2) -0.0114(18) 0.0206(18) -0.0093(19)
N3 0.070(3) 0.046(2) 0.047(2) -0.0113(19) 0.010(2) -0.006(2)
N4 0.108(4) 0.040(2) 0.054(3) -0.006(2) -0.020(2) 0.002(2)
C1 0.031(2) 0.023(2) 0.032(2) 0.0005(17) -0.0018(17) -0.0029(17)
C2 0.031(2) 0.030(2) 0.033(2) -0.0051(18) 0.0034(17) -0.0072(17)
C3 0.038(2) 0.029(2) 0.029(2) -0.0013(18) 0.0075(17) -0.0050(18)
C4 0.034(2) 0.027(2) 0.025(2) -0.0023(17) 0.0018(17) -0.0027(17)
C5 0.027(2) 0.035(2) 0.036(2) -0.0013(18) 0.0025(17) -0.0076(17)
C6 0.034(2) 0.032(2) 0.036(2) -0.0068(18) 0.0076(18) -0.0023(18)
C7 0.038(2) 0.032(2) 0.031(2) 0.0017(19) 0.0014(18) 0.0016(19)
C8 0.031(2) 0.030(2) 0.025(2) 0.0002(17) 0.0013(16) 0.0009(17)
C9 0.041(2) 0.028(2) 0.031(2) -0.0007(18) 0.0003(18) -0.0078(18)
C10 0.049(3) 0.029(2) 0.036(2) -0.0017(19) -0.005(2) -0.0065(19)
C11 0.047(3) 0.024(2) 0.034(2) -0.0024(18) -0.0091(19) 0.0037(19)
C12 0.050(3) 0.038(2) 0.022(2) -0.0041(18) 0.0001(19) 0.006(2)
C13 0.066(3) 0.032(2) 0.041(3) -0.001(2) -0.014(2) 0.005(2)
C14 0.032(2) 0.026(2) 0.028(2) -0.0071(17) 0.0022(17) -0.0039(17)
C15 0.031(2) 0.036(2) 0.035(2) -0.0012(19) -0.0033(17) 0.0017(18)
C16 0.035(2) 0.024(2) 0.041(2) 0.0052(18) 0.0034(18) 0.0006(18)
C17 0.028(2) 0.026(2) 0.034(2) -0.0006(17) 0.0062(17) 0.0014(17)
C18 0.028(2) 0.032(2) 0.033(2) -0.0010(18) 0.0032(16) -0.0025(17)
C19 0.031(2) 0.024(2) 0.032(2) 0.0016(16) 0.0059(17) 0.0049(17)
C20 0.041(3) 0.032(2) 0.055(3) 0.002(2) 0.005(2) -0.0092(19)
C21 0.025(2) 0.032(2) 0.031(2) -0.0056(18) 0.0000(16) -0.0027(17)
C22 0.028(2) 0.027(2) 0.039(2) -0.0021(18) -0.0015(18) -0.0026(17)
C23 0.028(2) 0.033(2) 0.043(2) -0.007(2) 0.0012(18) 0.0038(18)
C24 0.023(2) 0.039(2) 0.037(2) -0.0082(19) 0.0046(17) -0.0071(18)
C25 0.044(3) 0.029(2) 0.044(3) 0.0065(19) 0.008(2) 0.0005(19)
C26 0.047(3) 0.030(2) 0.044(3) -0.004(2) 0.016(2) 0.0017(19)
C27 0.048(3) 0.052(3) 0.045(3) -0.004(2) 0.013(2) -0.004(2)
O2 0.0545(19) 0.0468(19) 0.0375(17) -0.0021(14) -0.0132(14) -0.0039(15)
N5 0.0348(19) 0.0281(18) 0.0313(18) -0.0023(14) -0.0050(14) 0.0048(15)
N6 0.041(2) 0.039(2) 0.037(2) 0.0006(16) -0.0101(16) -0.0030(17)
N7 0.056(2) 0.041(2) 0.037(2) -0.0046(17) -0.0012(18) -0.0108(18)
N8 0.111(4) 0.041(2) 0.050(2) -0.007(2) 0.021(2) -0.008(2)
C28 0.030(2) 0.026(2) 0.032(2) -0.0031(17) 0.0048(17) 0.0006(17)
C29 0.028(2) 0.033(2) 0.034(2) -0.0012(18) -0.0002(17) 0.0012(17)
C30 0.030(2) 0.043(2) 0.028(2) 0.0028(19) -0.0058(17) -0.0012(19)
C31 0.025(2) 0.030(2) 0.030(2) 0.0025(17) -0.0002(16) -0.0016(17)
C32 0.027(2) 0.031(2) 0.031(2) 0.0002(18) -0.0012(17) 0.0029(17)
C33 0.024(2) 0.036(2) 0.031(2) 0.0013(18) -0.0052(16) -0.0055(17)
C34 0.031(2) 0.032(2) 0.033(2) 0.0005(18) 0.0027(18) -0.0073(18)
C35 0.030(2) 0.033(2) 0.033(2) 0.0005(18) 0.0023(17) -0.0069(18)
C36 0.036(2) 0.033(2) 0.036(2) -0.0025(19) 0.0035(18) 0.0020(19)
C37 0.044(3) 0.032(2) 0.041(2) 0.003(2) 0.0111(19) 0.0014(19)
C38 0.048(3) 0.031(2) 0.036(2) -0.0039(19) 0.0090(19) -0.009(2)
C39 0.047(3) 0.030(2) 0.028(2) -0.0019(18) -0.0002(19) -0.0117(19)
C40 0.065(3) 0.035(3) 0.045(3) -0.001(2) 0.013(2) -0.005(2)
C41 0.024(2) 0.026(2) 0.034(2) -0.0002(17) -0.0044(17) 0.0015(16)
C42 0.031(2) 0.036(2) 0.035(2) 0.0037(19) 0.0036(17) -0.0001(19)
C43 0.031(2) 0.032(2) 0.037(2) 0.0049(18) -0.0006(18) 0.0000(18)
C44 0.027(2) 0.025(2) 0.040(2) -0.0008(18) -0.0040(18) 0.0001(17)
C45 0.029(2) 0.038(2) 0.036(2) -0.0021(19) 0.0017(17) 0.0006(18)
C46 0.034(2) 0.028(2) 0.034(2) -0.0014(17) 0.0047(18) -0.0011(18)
C47 0.048(3) 0.037(2) 0.058(3) 0.001(2) -0.003(2) 0.008(2)
C48 0.027(2) 0.027(2) 0.032(2) -0.0017(18) 0.0016(17) 0.0042(17)
C49 0.034(2) 0.024(2) 0.035(2) 0.0022(17) -0.0006(18) 0.0010(17)
C50 0.027(2) 0.033(2) 0.040(2) -0.0123(19) -0.0008(18) -0.0049(17)
C51 0.030(2) 0.038(2) 0.031(2) -0.0051(19) 0.0024(17) 0.0049(18)
C52 0.053(3) 0.033(2) 0.033(2) 0.0065(18) -0.007(2) -0.003(2)
C53 0.050(3) 0.029(2) 0.042(3) -0.0016(19) -0.008(2) -0.0069(19)
C54 0.044(3) 0.054(3) 0.039(2) -0.005(2) -0.006(2) 0.009(2)

loop_
_atom_type_symbol
_atom_type_description
_atom_type_scat_dispersion_real
_atom_type_scat_dispersion_imag
_atom_type_scat_source
C C 0.0033 0.0016 'International Tables Vol C Tables 4.2.6.8 and 6.1.1.4'
H H 0.0000 0.0000 'International Tables Vol C Tables 4.2.6.8 and 6.1.1.4'
N N 0.0061 0.0033 'International Tables Vol C Tables 4.2.6.8 and 6.1.1.4'
O O 0.0106 0.0060 'International Tables Vol C Tables 4.2.6.8 and 6.1.1.4'

loop_
_geom_angle_atom_site_label_1
_geom_angle_atom_site_label_2
_geom_angle_atom_site_label_3
_geom_angle
N2 O1 N3 112.1(3)
C1 N1 C21 122.2(3)
C1 N1 C14 121.9(3)
C21 N1 C14 115.8(3)
C7 N2 O1 105.1(3)
C12 N3 O1 104.1(3)
N1 C1 C2 122.0(3)
N1 C1 C6 120.0(3)
C2 C1 C6 118.0(3)
C3 C2 C1 121.4(3)
C2 C3 C4 121.2(3)
C5 C4 C3 117.1(3)
C5 C4 C8 119.7(3)
C3 C4 C8 123.2(3)
C6 C5 C4 122.4(3)
C5 C6 C1 120.0(3)
N2 C7 C12 108.5(3)
N2 C7 C8 129.8(3)
C12 C7 C8 121.7(3)
C9 C8 C7 114.4(3)
C9 C8 C4 122.1(3)
C7 C8 C4 123.6(3)
C8 C9 C10 123.6(4)
C11 C10 C9 123.1(4)
C10 C11 C12 116.0(3)
C10 C11 C13 122.3(4)
C12 C11 C13 121.7(4)
N3 C12 C11 128.6(4)
N3 C12 C7 110.2(4)
C11 C12 C7 121.2(4)
N4 C13 C11 179.4(5)
C15 C14 C19 119.5(3)
C15 C14 N1 121.9(3)
C19 C14 N1 118.4(3)
C14 C15 C16 120.6(3)
C15 C16 C17 120.0(3)
C18 C17 C16 118.9(3)
C18 C17 C20 120.6(3)
C16 C17 C20 120.5(3)
C17 C18 C19 121.3(3)
C18 C19 C14 119.7(3)
C22 C21 C26 118.8(3)
C22 C21 N1 119.9(3)
C26 C21 N1 121.3(3)
C23 C22 C21 120.6(4)
C22 C23 C24 121.8(3)
C23 C24 C25 116.9(4)
C23 C24 C27 122.1(3)
C25 C24 C27 121.0(4)
C26 C25 C24 122.0(4)
C25 C26 C21 119.9(4)
N6 O2 N7 112.4(3)
C28 N5 C41 122.4(3)
C28 N5 C48 121.0(3)
C41 N5 C48 116.5(3)
C34 N6 O2 104.5(3)
C39 N7 O2 103.8(3)
N5 C28 C29 122.4(3)
N5 C28 C33 120.3(3)
C29 C28 C33 117.4(3)
C30 C29 C28 121.2(3)
C29 C30 C31 121.8(3)
C32 C31 C30 116.4(3)
C32 C31 C35 121.0(3)
C30 C31 C35 122.5(3)
C33 C32 C31 122.0(3)
C32 C33 C28 121.0(3)
N6 C34 C39 109.5(3)
N6 C34 C35 129.1(3)
C39 C34 C35 121.4(4)
C36 C35 C34 114.2(3)
C36 C35 C31 122.8(3)
C34 C35 C31 123.0(3)
C35 C36 C37 124.5(4)
C38 C37 C36 122.2(4)
C37 C38 C39 116.0(3)
C37 C38 C40 123.0(4)
C39 C38 C40 121.0(4)
N7 C39 C34 109.8(4)
N7 C39 C38 128.5(4)
C34 C39 C38 121.7(3)
N8 C40 C38 178.8(5)
C46 C41 C42 119.2(3)
C46 C41 N5 120.2(3)
C42 C41 N5 120.5(3)
C43 C42 C41 120.0(3)
C44 C43 C42 121.6(3)
C43 C44 C45 117.2(3)
C43 C44 C47 122.1(3)
C45 C44 C47 120.7(4)
C46 C45 C44 121.9(4)
C41 C46 C45 120.1(3)
C49 C48 C53 118.9(3)
C49 C48 N5 120.3(3)
C53 C48 N5 120.8(3)
C48 C49 C50 120.0(3)
C49 C50 C51 122.1(3)
C52 C51 C50 116.9(3)
C52 C51 C54 121.5(4)
C50 C51 C54 121.5(4)
C51 C52 C53 122.0(4)
C52 C53 C48 120.1(4)

loop_
_geom_bond_atom_site_label_1
_geom_bond_atom_site_label_2
_geom_bond_distance
O1 N2 1.381(4)
O1 N3 1.385(4)
N1 C1 1.392(4)
N1 C21 1.424(4)
N1 C14 1.435(4)
N2 C7 1.312(5)
N3 C12 1.307(5)
N4 C13 1.148(5)
C1 C2 1.393(5)
C1 C6 1.405(5)
C2 C3 1.370(5)
C3 C4 1.406(5)
C4 C5 1.388(5)
C4 C8 1.470(5)
C5 C6 1.377(5)
C7 C12 1.427(5)
C7 C8 1.435(5)
C8 C9 1.373(5)
C9 C10 1.418(5)
C10 C11 1.352(5)
C11 C12 1.421(5)
C11 C13 1.430(6)
C14 C15 1.372(5)
C14 C19 1.385(5)
C15 C16 1.387(5)
C16 C17 1.391(5)
C17 C18 1.370(5)
C17 C20 1.512(5)
C18 C19 1.383(5)
C21 C22 1.377(5)
C21 C26 1.388(5)
C22 C23 1.375(5)
C23 C24 1.386(5)
C24 C25 1.387(5)
C24 C27 1.490(5)
C25 C26 1.381(5)
O2 N6 1.376(4)
O2 N7 1.388(4)
N5 C28 1.382(4)
N5 C41 1.429(4)
N5 C48 1.439(4)
N6 C34 1.313(5)
N7 C39 1.316(5)
N8 C40 1.145(5)
C28 C29 1.387(5)
C28 C33 1.406(5)
C29 C30 1.375(5)
C30 C31 1.401(5)
C31 C32 1.398(5)
C31 C35 1.459(5)
C32 C33 1.367(5)
C34 C39 1.413(5)
C34 C35 1.450(5)
C35 C36 1.364(5)
C36 C37 1.418(5)
C37 C38 1.364(5)
C38 C39 1.424(5)
C38 C40 1.426(6)
C41 C46 1.367(5)
C41 C42 1.401(5)
C42 C43 1.389(5)
C43 C44 1.380(5)
C44 C45 1.398(5)
C44 C47 1.500(5)
C45 C46 1.389(5)
C48 C49 1.374(5)
C48 C53 1.389(5)
C49 C50 1.380(5)
C50 C51 1.388(5)
C51 C52 1.374(5)
C51 C54 1.501(5)
C52 C53 1.379(5)
